data_1515290
loop_
_publ_author_name
'Ramachandran, Eswaran'
'Kalaivani, Palaniappan'
'Prabhakaran, Rathinasabapathi'
'Rath, Nigam P.'
'Brinda, Selvaraj'
'Poornima, Paramasivan'
'Padma, Viswanatha Vijaya'
'Natarajan, Karuppannan'

_publ_section_title
;
 Synthesis, X-ray crystal structure, DNA binding, antioxidant and
 cytotoxicity studies of Ni(ii) and Pd(ii) thiosemicarbazone complexes.
;
_journal_issue 2
_journal_name_full 'Metallomics : integrated biometal science'
_journal_page_first 218
_journal_page_last 227
_journal_paper_doi 10.1039/c1mt00143d
_journal_volume 4
_journal_year 2012
_chemical_formula_moiety 'C27 H23 Cl N3 O P Pd S'
_chemical_formula_sum 'C27 H23 Cl N3 O P Pd S'
_chemical_formula_weight 610.36
_chemical_name_systematic
;
?
;
_space_group_IT_number 61
_symmetry_cell_setting orthorhombic
_symmetry_space_group_name_Hall '-P 2ac 2ab'
_symmetry_space_group_name_H-M 'P b c a'
_atom_sites_solution_hydrogens geom
_atom_sites_solution_primary direct
_atom_sites_solution_secondary difmap
_audit_creation_method SHELXL-97
_cell_angle_alpha 90.00
_cell_angle_beta 90.00
_cell_angle_gamma 90.00
_cell_formula_units_Z 8
_cell_length_a 7.7387(5)
_cell_length_b 24.7405(18)
_cell_length_c 27.364(2)
_cell_measurement_reflns_used 9986
_cell_measurement_temperature 296(2)
_cell_measurement_theta_max 22.33
_cell_measurement_theta_min 2.22
_cell_volume 5239.1(6)
_computing_cell_refinement 'Bruker SAINT'
_computing_data_collection 'Bruker APEX2'
_computing_data_reduction 'Bruker SAINT'
_computing_molecular_graphics 'Bruker SHELXTL'
_computing_publication_material 'Bruker SHELXTL'
_computing_structure_refinement 'SHELXL-97 (Sheldrick, 2008)'
_computing_structure_solution 'SHELXS-97 (Sheldrick, 2008)'
_diffrn_ambient_temperature 296(2)
_diffrn_measured_fraction_theta_full 1.000
_diffrn_measured_fraction_theta_max 0.998
_diffrn_measurement_device_type 'Bruker APEX-II CCD'
_diffrn_measurement_method '\f and \w scans'
_diffrn_radiation_monochromator graphite
_diffrn_radiation_source 'fine-focus sealed tube'
_diffrn_radiation_type MoK\a
_diffrn_radiation_wavelength 0.71073
_diffrn_reflns_av_R_equivalents 0.0995
_diffrn_reflns_av_sigmaI/netI 0.0360
_diffrn_reflns_limit_h_max 9
_diffrn_reflns_limit_h_min -9
_diffrn_reflns_limit_k_max 29
_diffrn_reflns_limit_k_min -29
_diffrn_reflns_limit_l_max 32
_diffrn_reflns_limit_l_min -32
_diffrn_reflns_number 101325
_diffrn_reflns_theta_full 25.00
_diffrn_reflns_theta_max 25.38
_diffrn_reflns_theta_min 1.81
_exptl_absorpt_coefficient_mu 0.977
_exptl_absorpt_correction_T_max 0.9601
_exptl_absorpt_correction_T_min 0.7503
_exptl_absorpt_correction_type multi-scan
_exptl_absorpt_process_details 'sadabs v2008/1'
_exptl_crystal_colour orange
_exptl_crystal_density_diffrn 1.548
_exptl_crystal_density_meas ?
_exptl_crystal_density_method 'not measured'
_exptl_crystal_description plates
_exptl_crystal_F_000 2464
_exptl_crystal_size_max 0.31
_exptl_crystal_size_mid 0.07
_exptl_crystal_size_min 0.04
_refine_diff_density_max 0.403
_refine_diff_density_min -0.444
_refine_diff_density_rms 0.071
_refine_ls_extinction_method none
_refine_ls_goodness_of_fit_ref 1.053
_refine_ls_hydrogen_treatment constr
_refine_ls_matrix_type full
_refine_ls_number_parameters 317
_refine_ls_number_reflns 4806
_refine_ls_number_restraints 0
_refine_ls_restrained_S_all 1.053
_refine_ls_R_factor_all 0.0595
_refine_ls_R_factor_gt 0.0329
_refine_ls_shift/su_max 0.001
_refine_ls_shift/su_mean 0.000
_refine_ls_structure_factor_coef Fsqd
_refine_ls_weighting_details 'calc w=1/[\s^2^(Fo^2^)+(0.0260P)^2^+3.9050P] where P=(Fo^2^+2Fc^2^)/3'
_refine_ls_weighting_scheme calc
_refine_ls_wR_factor_gt 0.0620
_refine_ls_wR_factor_ref 0.0714
_reflns_number_gt 3544
_reflns_number_total 4806
_reflns_threshold_expression >2sigma(I)
_cod_data_source_file c1mt00143d.txt
_cod_data_source_block r14010
_cod_depositor_comments
;
The following automatic conversions were performed:

'_symmetry_cell_setting' value 'Orthorhombic' changed to
'orthorhombic' according to
/usr/data/users/saulius/automatic-downloads/retrospective/RSC/lib/dictionaries/cif_core.dic
dictionary named 'cif_core.dic' version 2.4.2 from 2011-04-26.

Automatic conversion script
Id: cif_fix_values 2281 2013-09-26 08:29:07Z andrius 

The following automatic conversions were performed:

'_exptl_crystal_density_meas' value 'no' was changed to '?' - the
value is perceived as not measured.

Automatic conversion script
Id: cif_fix_values 3008 2015-01-20 13:52:24Z robertas 
;
_cod_original_sg_symbol_H-M Pbca
_cod_database_code 1515290

loop_
_symmetry_equiv_pos_as_xyz
'x, y, z'
'-x+1/2, -y, z+1/2'
'-x, y+1/2, -z+1/2'
'x+1/2, -y+1/2, -z'
'-x, -y, -z'
'x-1/2, y, -z-1/2'
'x, -y-1/2, z-1/2'
'-x-1/2, y-1/2, z'

loop_
_atom_site_label
_atom_site_type_symbol
_atom_site_fract_x
_atom_site_fract_y
_atom_site_fract_z
_atom_site_U_iso_or_equiv
_atom_site_adp_type
_atom_site_occupancy
_atom_site_symmetry_multiplicity
_atom_site_calc_flag
_atom_site_refinement_flags
Pd1 Pd 0.52199(3) 0.097948(10) 0.543362(9) 0.03103(8) Uani 1 1 d .
Cl1 Cl 0.7304(2) 0.08805(6) 0.28417(4) 0.0886(4) Uani 1 1 d .
S1 S 0.30344(12) 0.07649(4) 0.59323(3) 0.0429(2) Uani 1 1 d .
P1 P 0.66065(11) 0.14461(3) 0.60362(3) 0.0299(2) Uani 1 1 d .
O1 O 0.7170(3) 0.11215(10) 0.49658(8) 0.0448(6) Uani 1 1 d .
N1 N 0.3782(3) 0.06040(10) 0.49181(10) 0.0350(7) Uani 1 1 d .
N2 N 0.2204(4) 0.03657(11) 0.50375(11) 0.0415(7) Uani 1 1 d .
N3 N 0.0295(4) 0.02133(12) 0.56566(12) 0.0524(8) Uani 1 1 d .
H3A H -0.0382 0.0048 0.5457 0.063 Uiso 1 1 calc R
H3B H 0.0011 0.0246 0.5959 0.063 Uiso 1 1 calc R
C1 C 0.7134(5) 0.10245(13) 0.44961(12) 0.0399(8) Uani 1 1 d .
C2 C 0.8610(5) 0.11728(15) 0.42242(13) 0.0463(9) Uani 1 1 d .
H2 H 0.9552 0.1313 0.4393 0.056 Uiso 1 1 calc R
C3 C 0.8741(5) 0.11233(14) 0.37236(14) 0.0491(10) Uani 1 1 d .
C4 C 0.7291(6) 0.09164(15) 0.34805(13) 0.0531(10) Uani 1 1 d .
C5 C 0.5876(6) 0.07448(15) 0.37257(14) 0.0496(10) Uani 1 1 d .
H5 H 0.4958 0.0599 0.3550 0.059 Uiso 1 1 calc R
C6 C 0.5749(5) 0.07810(13) 0.42420(13) 0.0391(9) Uani 1 1 d .
C7 C 0.4208(5) 0.05766(13) 0.44608(13) 0.0402(9) Uani 1 1 d .
H7 H 0.3427 0.0406 0.4253 0.048 Uiso 1 1 calc R
C8 C 0.1808(4) 0.04212(13) 0.54949(14) 0.0393(8) Uani 1 1 d .
C9 C 1.0365(6) 0.12848(18) 0.34606(15) 0.0685(13) Uani 1 1 d .
H9A H 1.1249 0.1369 0.3695 0.103 Uiso 1 1 calc R
H9B H 1.0140 0.1597 0.3262 0.103 Uiso 1 1 calc R
H9C H 1.0745 0.0992 0.3257 0.103 Uiso 1 1 calc R
C10 C 0.5157(4) 0.18346(12) 0.64231(12) 0.0339(8) Uani 1 1 d .
C11 C 0.3886(5) 0.21429(15) 0.62072(14) 0.0474(9) Uani 1 1 d .
H11 H 0.3772 0.2140 0.5869 0.057 Uiso 1 1 calc R
C12 C 0.2775(5) 0.24565(17) 0.64844(16) 0.0578(11) Uani 1 1 d .
H12 H 0.1940 0.2668 0.6332 0.069 Uiso 1 1 calc R
C13 C 0.2910(5) 0.24537(18) 0.69838(17) 0.0626(12) Uani 1 1 d .
H13 H 0.2176 0.2666 0.7172 0.075 Uiso 1 1 calc R
C14 C 0.4132(6) 0.21362(19) 0.72035(15) 0.0689(13) Uani 1 1 d .
H14 H 0.4199 0.2126 0.7543 0.083 Uiso 1 1 calc R
C15 C 0.5270(5) 0.18306(16) 0.69290(13) 0.0522(10) Uani 1 1 d .
H15 H 0.6109 0.1623 0.7083 0.063 Uiso 1 1 calc R
C16 C 0.7811(4) 0.10213(13) 0.64579(11) 0.0328(7) Uani 1 1 d .
C17 C 0.7104(5) 0.05255(14) 0.65924(13) 0.0442(9) Uani 1 1 d .
H17 H 0.6053 0.0416 0.6461 0.053 Uiso 1 1 calc R
C18 C 0.7956(6) 0.01983(16) 0.69194(15) 0.0580(11) Uani 1 1 d .
H18 H 0.7470 -0.0130 0.7011 0.070 Uiso 1 1 calc R
C19 C 0.9508(6) 0.03515(18) 0.71100(15) 0.0640(12) Uani 1 1 d .
H19 H 1.0076 0.0127 0.7330 0.077 Uiso 1 1 calc R
C20 C 1.0238(5) 0.08369(18) 0.69785(14) 0.0582(11) Uani 1 1 d .
H20 H 1.1304 0.0938 0.7107 0.070 Uiso 1 1 calc R
C21 C 0.9384(5) 0.11772(15) 0.66540(13) 0.0440(9) Uani 1 1 d .
H21 H 0.9868 0.1508 0.6569 0.053 Uiso 1 1 calc R
C22 C 0.8155(4) 0.19299(12) 0.57969(11) 0.0306(8) Uani 1 1 d .
C23 C 0.7961(5) 0.24829(14) 0.58456(13) 0.0454(9) Uani 1 1 d .
H23 H 0.7055 0.2622 0.6030 0.054 Uiso 1 1 calc R
C24 C 0.9117(6) 0.28308(16) 0.56187(16) 0.0617(12) Uani 1 1 d .
H24 H 0.8985 0.3203 0.5652 0.074 Uiso 1 1 calc R
C25 C 1.0455(6) 0.26274(19) 0.53448(15) 0.0617(12) Uani 1 1 d .
H25 H 1.1218 0.2861 0.5188 0.074 Uiso 1 1 calc R
C26 C 1.0664(5) 0.20807(18) 0.53028(13) 0.0523(10) Uani 1 1 d .
H26 H 1.1581 0.1943 0.5122 0.063 Uiso 1 1 calc R
C27 C 0.9522(4) 0.17305(15) 0.55267(12) 0.0406(9) Uani 1 1 d .
H27 H 0.9674 0.1359 0.5496 0.049 Uiso 1 1 calc R

loop_
_atom_site_aniso_label
_atom_site_aniso_U_11
_atom_site_aniso_U_22
_atom_site_aniso_U_33
_atom_site_aniso_U_23
_atom_site_aniso_U_13
_atom_site_aniso_U_12
Pd1 0.03270(15) 0.02761(13) 0.03278(14) -0.00159(11) -0.00387(12) -0.00381(12)
Cl1 0.1207(11) 0.1068(11) 0.0383(6) -0.0179(6) 0.0093(7) -0.0150(8)
S1 0.0380(5) 0.0473(5) 0.0434(5) -0.0068(4) 0.0020(4) -0.0120(4)
P1 0.0316(5) 0.0277(4) 0.0303(5) 0.0010(4) -0.0030(4) -0.0037(4)
O1 0.0441(15) 0.0567(16) 0.0336(14) -0.0068(11) -0.0005(11) -0.0137(12)
N1 0.0360(17) 0.0301(16) 0.0389(17) -0.0014(12) -0.0047(13) -0.0032(13)
N2 0.0382(18) 0.0374(17) 0.0490(19) -0.0068(14) -0.0028(15) -0.0105(14)
N3 0.0439(19) 0.057(2) 0.057(2) -0.0120(16) 0.0029(16) -0.0196(17)
C1 0.045(2) 0.0342(19) 0.041(2) -0.0029(17) 0.0002(17) -0.0007(17)
C2 0.047(2) 0.046(2) 0.046(2) -0.0062(17) 0.0033(19) -0.0013(18)
C3 0.065(3) 0.035(2) 0.047(2) -0.0030(17) 0.013(2) 0.0032(19)
C4 0.079(3) 0.043(2) 0.037(2) -0.0090(18) 0.004(2) -0.001(2)
C5 0.064(3) 0.042(2) 0.043(2) -0.0132(18) -0.008(2) -0.004(2)
C6 0.048(2) 0.0302(18) 0.039(2) -0.0060(15) 0.0000(17) -0.0001(16)
C7 0.045(2) 0.0316(18) 0.044(2) -0.0064(16) -0.0090(17) -0.0037(16)
C8 0.035(2) 0.0309(18) 0.053(2) -0.0002(17) -0.0038(18) -0.0034(15)
C9 0.076(3) 0.068(3) 0.061(3) -0.010(2) 0.026(2) -0.006(3)
C10 0.032(2) 0.0311(17) 0.0382(19) -0.0048(14) -0.0017(16) -0.0039(15)
C11 0.044(2) 0.051(2) 0.048(2) -0.0059(19) -0.0072(18) 0.0017(19)
C12 0.042(2) 0.055(3) 0.076(3) -0.009(2) -0.004(2) 0.013(2)
C13 0.054(3) 0.064(3) 0.070(3) -0.015(2) 0.016(2) 0.007(2)
C14 0.077(3) 0.089(3) 0.041(2) -0.008(2) 0.011(2) 0.013(3)
C15 0.053(2) 0.060(2) 0.044(2) -0.0026(19) 0.002(2) 0.011(2)
C16 0.0346(19) 0.0340(19) 0.0296(17) -0.0017(15) 0.0008(14) 0.0025(16)
C17 0.048(2) 0.040(2) 0.045(2) 0.0059(17) -0.0046(18) 0.0012(18)
C18 0.070(3) 0.044(2) 0.060(3) 0.017(2) -0.004(2) 0.003(2)
C19 0.071(3) 0.070(3) 0.051(3) 0.021(2) -0.012(2) 0.024(3)
C20 0.042(2) 0.085(3) 0.047(2) 0.004(2) -0.012(2) 0.009(2)
C21 0.044(2) 0.049(2) 0.039(2) 0.0025(17) -0.0051(17) -0.0006(18)
C22 0.0318(19) 0.0294(18) 0.0305(18) 0.0052(14) -0.0106(15) -0.0071(15)
C23 0.043(2) 0.036(2) 0.057(2) 0.0030(18) -0.0048(19) -0.0024(18)
C24 0.068(3) 0.037(2) 0.079(3) 0.016(2) -0.016(3) -0.016(2)
C25 0.056(3) 0.075(3) 0.054(3) 0.023(2) -0.007(2) -0.031(2)
C26 0.042(2) 0.073(3) 0.042(2) 0.001(2) 0.0014(17) -0.014(2)
C27 0.037(2) 0.043(2) 0.041(2) -0.0005(16) -0.0055(17) -0.0091(17)

loop_
_atom_type_symbol
_atom_type_description
_atom_type_scat_dispersion_real
_atom_type_scat_dispersion_imag
_atom_type_scat_source
C C 0.0033 0.0016 'International Tables Vol C Tables 4.2.6.8 and 6.1.1.4'
H H 0.0000 0.0000 'International Tables Vol C Tables 4.2.6.8 and 6.1.1.4'
N N 0.0061 0.0033 'International Tables Vol C Tables 4.2.6.8 and 6.1.1.4'
O O 0.0106 0.0060 'International Tables Vol C Tables 4.2.6.8 and 6.1.1.4'
P P 0.1023 0.0942 'International Tables Vol C Tables 4.2.6.8 and 6.1.1.4'
S S 0.1246 0.1234 'International Tables Vol C Tables 4.2.6.8 and 6.1.1.4'
Cl Cl 0.1484 0.1585 'International Tables Vol C Tables 4.2.6.8 and 6.1.1.4'
Pd Pd -0.9988 1.0072 'International Tables Vol C Tables 4.2.6.8 and 6.1.1.4'

loop_
_geom_angle_atom_site_label_1
_geom_angle_atom_site_label_2
_geom_angle_atom_site_label_3
_geom_angle
O1 Pd1 N1 92.83(10)
O1 Pd1 S1 176.09(7)
N1 Pd1 S1 84.29(8)
O1 Pd1 P1 91.07(7)
N1 Pd1 P1 174.50(8)
S1 Pd1 P1 92.00(3)
C8 S1 Pd1 96.22(13)
C22 P1 C10 105.58(15)
C22 P1 C16 105.75(15)
C10 P1 C16 104.62(15)
C22 P1 Pd1 112.55(10)
C10 P1 Pd1 113.48(11)
C16 P1 Pd1 114.04(11)
C1 O1 Pd1 125.3(2)
C7 N1 N2 115.3(3)
C7 N1 Pd1 123.9(2)
N2 N1 Pd1 120.8(2)
C8 N2 N1 112.9(3)
C8 N3 H3A 120.0
C8 N3 H3B 120.0
H3A N3 H3B 120.0
O1 C1 C2 116.9(3)
O1 C1 C6 125.3(3)
C2 C1 C6 117.7(3)
C3 C2 C1 124.1(4)
C3 C2 H2 118.0
C1 C2 H2 118.0
C2 C3 C4 116.4(4)
C2 C3 C9 120.9(4)
C4 C3 C9 122.6(4)
C5 C4 C3 121.8(4)
C5 C4 Cl1 118.9(3)
C3 C4 Cl1 119.2(3)
C4 C5 C6 122.0(4)
C4 C5 H5 119.0
C6 C5 H5 119.0
C1 C6 C5 117.7(3)
C1 C6 C7 125.4(3)
C5 C6 C7 116.9(3)
N1 C7 C6 126.8(3)
N1 C7 H7 116.6
C6 C7 H7 116.6
N2 C8 N3 118.7(3)
N2 C8 S1 125.7(3)
N3 C8 S1 115.5(3)
C3 C9 H9A 109.5
C3 C9 H9B 109.5
H9A C9 H9B 109.5
C3 C9 H9C 109.5
H9A C9 H9C 109.5
H9B C9 H9C 109.5
C11 C10 C15 118.5(3)
C11 C10 P1 118.9(3)
C15 C10 P1 122.6(3)
C10 C11 C12 121.3(4)
C10 C11 H11 119.4
C12 C11 H11 119.4
C13 C12 C11 119.7(4)
C13 C12 H12 120.1
C11 C12 H12 120.1
C14 C13 C12 119.6(4)
C14 C13 H13 120.2
C12 C13 H13 120.2
C13 C14 C15 121.0(4)
C13 C14 H14 119.5
C15 C14 H14 119.5
C14 C15 C10 119.9(4)
C14 C15 H15 120.1
C10 C15 H15 120.1
C21 C16 C17 119.2(3)
C21 C16 P1 122.4(3)
C17 C16 P1 118.4(3)
C18 C17 C16 120.1(4)
C18 C17 H17 119.9
C16 C17 H17 119.9
C19 C18 C17 120.5(4)
C19 C18 H18 119.7
C17 C18 H18 119.7
C18 C19 C20 120.3(4)
C18 C19 H19 119.8
C20 C19 H19 119.8
C19 C20 C21 120.0(4)
C19 C20 H20 120.0
C21 C20 H20 120.0
C16 C21 C20 119.8(4)
C16 C21 H21 120.1
C20 C21 H21 120.1
C27 C22 C23 119.2(3)
C27 C22 P1 117.6(2)
C23 C22 P1 123.1(3)
C22 C23 C24 120.0(4)
C22 C23 H23 120.0
C24 C23 H23 120.0
C25 C24 C23 120.2(4)
C25 C24 H24 119.9
C23 C24 H24 119.9
C26 C25 C24 119.8(4)
C26 C25 H25 120.1
C24 C25 H25 120.1
C25 C26 C27 120.5(4)
C25 C26 H26 119.7
C27 C26 H26 119.7
C26 C27 C22 120.2(4)
C26 C27 H27 119.9
C22 C27 H27 119.9

loop_
_geom_bond_atom_site_label_1
_geom_bond_atom_site_label_2
_geom_bond_distance
Pd1 O1 2.010(2)
Pd1 N1 2.023(3)
Pd1 S1 2.2371(9)
Pd1 P1 2.2810(9)
Cl1 C4 1.750(4)
S1 C8 1.748(3)
P1 C22 1.816(3)
P1 C10 1.817(3)
P1 C16 1.818(3)
O1 C1 1.308(4)
N1 C7 1.296(4)
N1 N2 1.394(4)
N2 C8 1.296(4)
N3 C8 1.353(4)
N3 H3A 0.8600
N3 H3B 0.8600
C1 C2 1.411(5)
C1 C6 1.413(5)
C2 C3 1.379(5)
C2 H2 0.9300
C3 C4 1.401(6)
C3 C9 1.503(5)
C4 C5 1.353(5)
C5 C6 1.419(5)
C5 H5 0.9300
C6 C7 1.427(5)
C7 H7 0.9300
C9 H9A 0.9600
C9 H9B 0.9600
C9 H9C 0.9600
C10 C11 1.378(5)
C10 C15 1.387(5)
C11 C12 1.385(5)
C11 H11 0.9300
C12 C13 1.371(6)
C12 H12 0.9300
C13 C14 1.369(6)
C13 H13 0.9300
C14 C15 1.382(5)
C14 H14 0.9300
C15 H15 0.9300
C16 C21 1.385(5)
C16 C17 1.393(5)
C17 C18 1.375(5)
C17 H17 0.9300
C18 C19 1.363(6)
C18 H18 0.9300
C19 C20 1.375(6)
C19 H19 0.9300
C20 C21 1.391(5)
C20 H20 0.9300
C21 H21 0.9300
C22 C27 1.382(5)
C22 C23 1.383(5)
C23 C24 1.388(5)
C23 H23 0.9300
C24 C25 1.374(6)
C24 H24 0.9300
C25 C26 1.367(6)
C25 H25 0.9300
C26 C27 1.381(5)
C26 H26 0.9300
C27 H27 0.9300

loop_
_geom_torsion_atom_site_label_1
_geom_torsion_atom_site_label_2
_geom_torsion_atom_site_label_3
_geom_torsion_atom_site_label_4
_geom_torsion
N1 Pd1 S1 C8 1.70(14)
P1 Pd1 S1 C8 177.64(12)
O1 Pd1 P1 C22 23.38(14)
S1 Pd1 P1 C22 -159.04(12)
O1 Pd1 P1 C10 143.23(14)
S1 Pd1 P1 C10 -39.20(12)
O1 Pd1 P1 C16 -97.09(14)
S1 Pd1 P1 C16 80.48(12)
N1 Pd1 O1 C1 6.5(3)
P1 Pd1 O1 C1 -169.6(3)
O1 Pd1 N1 C7 -6.2(3)
S1 Pd1 N1 C7 176.5(3)
O1 Pd1 N1 N2 175.7(2)
S1 Pd1 N1 N2 -1.7(2)
C7 N1 N2 C8 -177.6(3)
Pd1 N1 N2 C8 0.7(4)
Pd1 O1 C1 C2 177.4(2)
Pd1 O1 C1 C6 -3.0(5)
O1 C1 C2 C3 -176.5(3)
C6 C1 C2 C3 3.9(6)
C1 C2 C3 C4 0.6(6)
C1 C2 C3 C9 -179.3(4)
C2 C3 C4 C5 -3.7(6)
C9 C3 C4 C5 176.2(4)
C2 C3 C4 Cl1 176.0(3)
C9 C3 C4 Cl1 -4.0(5)
C3 C4 C5 C6 2.2(6)
Cl1 C4 C5 C6 -177.6(3)
O1 C1 C6 C5 175.2(3)
C2 C1 C6 C5 -5.3(5)
O1 C1 C6 C7 -3.5(6)
C2 C1 C6 C7 176.0(3)
C4 C5 C6 C1 2.5(6)
C4 C5 C6 C7 -178.7(3)
N2 N1 C7 C6 -179.3(3)
Pd1 N1 C7 C6 2.4(5)
C1 C6 C7 N1 3.8(6)
C5 C6 C7 N1 -174.9(3)
N1 N2 C8 N3 179.2(3)
N1 N2 C8 S1 1.3(4)
Pd1 S1 C8 N2 -2.3(3)
Pd1 S1 C8 N3 179.8(2)
C22 P1 C10 C11 77.8(3)
C16 P1 C10 C11 -170.8(3)
Pd1 P1 C10 C11 -45.9(3)
C22 P1 C10 C15 -102.7(3)
C16 P1 C10 C15 8.7(3)
Pd1 P1 C10 C15 133.6(3)
C15 C10 C11 C12 2.0(5)
P1 C10 C11 C12 -178.4(3)
C10 C11 C12 C13 -1.4(6)
C11 C12 C13 C14 -0.7(7)
C12 C13 C14 C15 2.0(7)
C13 C14 C15 C10 -1.3(7)
C11 C10 C15 C14 -0.7(6)
P1 C10 C15 C14 179.8(3)
C22 P1 C16 C21 18.8(3)
C10 P1 C16 C21 -92.4(3)
Pd1 P1 C16 C21 143.0(3)
C22 P1 C16 C17 -162.2(3)
C10 P1 C16 C17 86.6(3)
Pd1 P1 C16 C17 -38.0(3)
C21 C16 C17 C18 0.5(5)
P1 C16 C17 C18 -178.5(3)
C16 C17 C18 C19 -0.9(6)
C17 C18 C19 C20 0.2(7)
C18 C19 C20 C21 0.8(7)
C17 C16 C21 C20 0.4(5)
P1 C16 C21 C20 179.4(3)
C19 C20 C21 C16 -1.1(6)
C10 P1 C22 C27 173.7(2)
C16 P1 C22 C27 63.2(3)
Pd1 P1 C22 C27 -62.0(3)
C10 P1 C22 C23 -10.7(3)
C16 P1 C22 C23 -121.3(3)
Pd1 P1 C22 C23 113.6(3)
C27 C22 C23 C24 0.9(5)
P1 C22 C23 C24 -174.6(3)
C22 C23 C24 C25 0.1(6)
C23 C24 C25 C26 -1.1(6)
C24 C25 C26 C27 1.1(6)
C25 C26 C27 C22 -0.1(5)
C23 C22 C27 C26 -0.9(5)
P1 C22 C27 C26 174.8(3)
